data_2019326
loop_
_publ_author_name
'Jiang, Feng'
'Dai, Lin'
'Shi, Yiqiang'
'Wang, Zhixiang'

_publ_section_title
;
 A three-dimensional chiral crystal structure constructed from a chiral
 triazolate ligand showing an SrSi~2~ topology:
 poly[bis(\m~3~-3,5-diethyl-1,2,4-triazolato-\k^3^<i>N</i>^1^:<i>N</i>^2^:<i>N</i>^4^)trisilver
 nitrate]
;
_journal_coeditor_code YF3050
_journal_issue 12
_journal_name_full 'Acta Crystallographica Section C'
_journal_page_first 1485
_journal_page_last 1487
_journal_paper_doi 10.1107/S0108270113029788
_journal_volume 69
_journal_year 2013
_chemical_formula_iupac '[Ag3 (C6 H10 N3)2] N O3'
_chemical_formula_moiety 'C12 H20 Ag3 N6 +, N O3 -'
_chemical_formula_sum 'C12 H20 Ag3 N7 O3'
_chemical_formula_weight 633.96
_chemical_name_systematic
'Poly[bis(\m~3~-3,5-diethyl-1,2,4-triazolato-\k^3^<i>N</i>^1^:<i>N</i>^2^:<i>N</i>^4^)trisilver nitrate]'
_space_group_crystal_system tetragonal
_space_group_IT_number 96
_space_group_name_Hall 'P 4nw 2abw'
_space_group_name_H-M_alt 'P 43 21 2'
_symmetry_space_group_name_Hall 'P 4nw 2abw'
_symmetry_space_group_name_H-M 'P 43 21 2'
_atom_sites_solution_hydrogens geom
_audit_creation_method SHELXL-2013
_cell_angle_alpha 90
_cell_angle_beta 90
_cell_angle_gamma 90
_cell_formula_units_Z 4
_cell_length_a 8.628(3)
_cell_length_b 8.628(3)
_cell_length_c 24.621(10)
_cell_measurement_reflns_used 907
_cell_measurement_temperature 293(2)
_cell_measurement_theta_max 27.676
_cell_measurement_theta_min 2.551
_cell_volume 1832.8(12)
_computing_cell_refinement 'SMART (Bruker, 2003)'
_computing_data_collection 'SMART (Bruker, 2003)'
_computing_data_reduction 'SAINT (Bruker, 2003)'
_computing_molecular_graphics
;
SHELXTL (Sheldrick, 2008) and DIAMOND (Brandenburg & Berndt,
2005)
;
_computing_publication_material 'SHELXTL (Sheldrick, 2008) and publCIF (Westrip, 2010)'
_computing_structure_refinement 'SHELXL2013 (Sheldrick, 2008)'
_computing_structure_solution 'SHELXTL (Sheldrick, 2008)'
_diffrn_ambient_temperature 293(2)
_diffrn_measured_fraction_theta_full 0.993
_diffrn_measured_fraction_theta_max 1.00
_diffrn_measurement_device_type 'Bruker SMART CCD area-detector'
_diffrn_measurement_method 'phi and omega scans'
_diffrn_radiation_type MoK\a
_diffrn_radiation_wavelength 0.71073
_diffrn_reflns_av_R_equivalents 0.0883
_diffrn_reflns_limit_h_max 10
_diffrn_reflns_limit_h_min -10
_diffrn_reflns_limit_k_max 10
_diffrn_reflns_limit_k_min -7
_diffrn_reflns_limit_l_max 29
_diffrn_reflns_limit_l_min -28
_diffrn_reflns_number 9189
_diffrn_reflns_theta_full 25.242
_diffrn_reflns_theta_max 25.183
_diffrn_reflns_theta_min 2.501
_exptl_absorpt_coefficient_mu 3.201
_exptl_absorpt_correction_T_max 1.000
_exptl_absorpt_correction_T_min 0.721
_exptl_absorpt_correction_type multi-scan
_exptl_absorpt_process_details '(SADABS; Bruker, 2003)'
_exptl_crystal_colour colourless
_exptl_crystal_density_diffrn 2.297
_exptl_crystal_description needle
_exptl_crystal_F_000 1224
_exptl_crystal_size_max 0.180
_exptl_crystal_size_mid 0.150
_exptl_crystal_size_min 0.120
_refine_diff_density_max 0.644
_refine_diff_density_min -0.721
_refine_ls_abs_structure_details
;
Flack x determined using 577 quotients [(I+)-(I-)]/[(I+)+(I-)]
(Parsons and Flack (2004), Acta Cryst. A60, s61).
;
_refine_ls_abs_structure_Flack -0.02(4)
_refine_ls_extinction_method none
_refine_ls_goodness_of_fit_ref 1.058
_refine_ls_hydrogen_treatment constr
_refine_ls_matrix_type full
_refine_ls_number_parameters 115
_refine_ls_number_reflns 1656
_refine_ls_number_restraints 0
_refine_ls_restrained_S_all 1.058
_refine_ls_R_factor_all 0.0295
_refine_ls_R_factor_gt 0.0285
_refine_ls_shift/su_max 0.000
_refine_ls_shift/su_mean 0.000
_refine_ls_structure_factor_coef Fsqd
_refine_ls_weighting_details
;
 w=1/[\s^2^(Fo^2^)+(0.0301P)^2^]
 where P=(Fo^2^+2Fc^2^)/3
;
_refine_ls_weighting_scheme calc
_refine_ls_wR_factor_gt 0.0627
_refine_ls_wR_factor_ref 0.0632
_reflns_number_gt 1606
_reflns_number_total 1656
_reflns_threshold_expression I>2\s(I)
_cod_data_source_file yf3050.cif
_cod_data_source_block I
_cod_original_cell_volume 1832.8(15)
_cod_database_code 2019326
_shelx_space_group_comment
;
The symmetry employed for this shelxl refinement is uniquely defined
by the following loop, which should always be used as a source of
symmetry information in preference to the above space-group names.
They are only intended as comments.
;
_shelx_estimated_absorpt_t_min 0.597
_shelx_estimated_absorpt_t_max 0.700
_shelxl_version_number 20.13

loop_
_space_group_symop_operation_xyz
'x, y, z'
'-y+1/2, x+1/2, z+3/4'
'-x, -y, z+1/2'
'y+1/2, -x+1/2, z+1/4'
'x+1/2, -y+1/2, -z+1/4'
'y, x, -z'
'-x+1/2, y+1/2, -z+3/4'
'-y, -x, -z+1/2'

loop_
_atom_site_type_symbol
_atom_site_label
_atom_site_fract_x
_atom_site_fract_y
_atom_site_fract_z
_atom_site_U_iso_or_equiv
_atom_site_adp_type
_atom_site_calc_flag
_atom_site_occupancy
Ag Ag1 0.38813(6) 0.04977(6) 0.23870(2) 0.04307(17) Uani d 1
Ag Ag2 0.25605(6) 0.25605(6) 0.0000 0.0473(2) Uani d 1
C C1 0.4257(7) -0.0585(7) 0.11530(19) 0.0365(14) Uani d 1
C C2 0.5055(11) -0.2094(9) 0.1280(3) 0.062(2) Uani d 1
H H2A 0.4325 -0.2924 0.1207 0.074 Uiso calc 1
H H2B 0.5905 -0.2212 0.1026 0.074 Uiso calc 1
C C3 0.5659(12) -0.2331(10) 0.1814(3) 0.090(3) Uani d 1
H H3A 0.6132 -0.3337 0.1835 0.135 Uiso calc 1
H H3B 0.4832 -0.2265 0.2074 0.135 Uiso calc 1
H H3C 0.6420 -0.1550 0.1892 0.135 Uiso calc 1
C C4 0.3092(7) 0.1567(7) 0.1214(2) 0.0361(14) Uani d 1
C C5 0.2365(9) 0.2986(9) 0.1433(2) 0.0544(19) Uani d 1
H H5A 0.1569 0.2693 0.1692 0.065 Uiso calc 1
H H5B 0.1866 0.3542 0.1139 0.065 Uiso calc 1
C C6 0.3507(11) 0.4053(10) 0.1710(4) 0.080(3) Uani d 1
H H6A 0.2973 0.4951 0.1844 0.121 Uiso calc 1
H H6B 0.4286 0.4368 0.1454 0.121 Uiso calc 1
H H6C 0.3989 0.3519 0.2007 0.121 Uiso calc 1
N N1 0.3708(6) 0.0431(6) 0.15213(17) 0.0344(11) Uani d 1
N N2 0.4020(6) -0.0100(5) 0.06543(16) 0.0343(11) Uani d 1
N N3 0.3278(6) 0.1284(6) 0.06898(16) 0.0370(11) Uani d 1
N N4 0.0304(7) -0.0304(7) 0.2500 0.0490(19) Uani d 1
O O1 -0.1082(6) -0.0668(6) 0.2428(2) 0.0726(15) Uani d 1
O O2 0.1319(6) -0.1319(6) 0.2500 0.0586(18) Uani d 1

loop_
_atom_site_aniso_label
_atom_site_aniso_U_11
_atom_site_aniso_U_22
_atom_site_aniso_U_33
_atom_site_aniso_U_12
_atom_site_aniso_U_13
_atom_site_aniso_U_23
Ag1 0.0604(3) 0.0516(3) 0.0172(2) 0.0044(2) -0.0073(2) -0.00063(18)
Ag2 0.0601(3) 0.0601(3) 0.0216(3) 0.0142(4) -0.00787(18) 0.00787(18)
C1 0.048(4) 0.039(3) 0.023(3) -0.003(3) -0.006(2) -0.001(2)
C2 0.105(7) 0.040(4) 0.041(4) 0.012(5) -0.012(4) 0.001(3)
C3 0.120(9) 0.069(6) 0.082(5) 0.033(6) -0.052(6) -0.010(5)
C4 0.038(3) 0.050(4) 0.020(2) 0.003(3) -0.002(2) 0.002(2)
C5 0.067(5) 0.063(5) 0.034(3) 0.022(4) 0.001(3) -0.003(3)
C6 0.107(8) 0.050(5) 0.084(6) 0.014(5) -0.007(5) -0.015(5)
N1 0.045(3) 0.041(3) 0.0166(19) 0.000(2) -0.002(2) 0.0032(19)
N2 0.051(3) 0.037(3) 0.0145(19) -0.001(2) -0.0023(19) -0.0022(18)
N3 0.046(3) 0.047(3) 0.0182(19) 0.008(2) -0.0062(19) 0.002(2)
N4 0.056(3) 0.056(3) 0.034(4) -0.007(4) 0.000(2) 0.000(2)
O1 0.049(3) 0.079(4) 0.090(4) -0.015(3) 0.000(3) -0.011(3)
O2 0.055(3) 0.055(3) 0.065(4) -0.002(4) 0.003(2) 0.003(2)

loop_
_atom_type_symbol
_atom_type_description
_atom_type_scat_dispersion_real
_atom_type_scat_dispersion_imag
_atom_type_scat_source
C C 0.0033 0.0016 'International Tables Vol C Tables 4.2.6.8 and 6.1.1.4'
H H 0.0000 0.0000 'International Tables Vol C Tables 4.2.6.8 and 6.1.1.4'
Ag Ag -0.8971 1.1015 'International Tables Vol C Tables 4.2.6.8 and 6.1.1.4'
N N 0.0061 0.0033 'International Tables Vol C Tables 4.2.6.8 and 6.1.1.4'
O O 0.0106 0.0060 'International Tables Vol C Tables 4.2.6.8 and 6.1.1.4'

loop_
_geom_angle_atom_site_label_1
_geom_angle_atom_site_label_2
_geom_angle_atom_site_label_3
_geom_angle_site_symmetry_1
_geom_angle_site_symmetry_3
_geom_angle
N2 Ag1 N1 4 . 157.06(19)
N3 Ag2 N3 . 6 161.4(3)
N2 C1 N1 . . 111.6(5)
N2 C1 C2 . . 122.7(5)
N1 C1 C2 . . 125.7(5)
C3 C2 C1 . . 118.8(6)
C3 C2 H2A . . 107.6
C1 C2 H2A . . 107.6
C3 C2 H2B . . 107.6
C1 C2 H2B . . 107.6
H2A C2 H2B . . 107.0
C2 C3 H3A . . 109.5
C2 C3 H3B . . 109.5
H3A C3 H3B . . 109.5
C2 C3 H3C . . 109.5
H3A C3 H3C . . 109.5
H3B C3 H3C . . 109.5
N3 C4 N1 . . 111.4(5)
N3 C4 C5 . . 124.1(5)
N1 C4 C5 . . 124.4(5)
C4 C5 C6 . . 113.1(6)
C4 C5 H5A . . 109.0
C6 C5 H5A . . 109.0
C4 C5 H5B . . 109.0
C6 C5 H5B . . 109.0
H5A C5 H5B . . 107.8
C5 C6 H6A . . 109.5
C5 C6 H6B . . 109.5
H6A C6 H6B . . 109.5
C5 C6 H6C . . 109.5
H6A C6 H6C . . 109.5
H6B C6 H6C . . 109.5
C1 N1 C4 . . 103.6(5)
C1 N1 Ag1 . . 131.6(4)
C4 N1 Ag1 . . 124.6(4)
C1 N2 N3 . . 107.1(4)
C1 N2 Ag1 . 2_544 132.0(4)
N3 N2 Ag1 . 2_544 120.9(3)
C4 N3 N2 . . 106.4(4)
C4 N3 Ag2 . . 130.6(4)
N2 N3 Ag2 . . 123.0(3)
O2 N4 O1 . . 120.0(4)
O2 N4 O1 . 8 120.0(4)
O1 N4 O1 . 8 120.1(9)

loop_
_geom_bond_atom_site_label_1
_geom_bond_atom_site_label_2
_geom_bond_site_symmetry_2
_geom_bond_distance
Ag1 N2 4 2.125(4)
Ag1 N1 . 2.137(4)
Ag2 N3 . 2.117(4)
Ag2 N3 6 2.117(4)
C1 N2 . 1.313(7)
C1 N1 . 1.347(7)
C1 C2 . 1.506(10)
C2 C3 . 1.429(10)
C2 H2A . 0.9700
C2 H2B . 0.9700
C3 H3A . 0.9600
C3 H3B . 0.9600
C3 H3C . 0.9600
C4 N3 . 1.324(7)
C4 N1 . 1.348(7)
C4 C5 . 1.477(9)
C5 C6 . 1.510(11)
C5 H5A . 0.9700
C5 H5B . 0.9700
C6 H6A . 0.9600
C6 H6B . 0.9600
C6 H6C . 0.9600
N2 N3 . 1.358(7)
N2 Ag1 2_544 2.125(4)
N4 O2 . 1.237(11)
N4 O1 . 1.249(6)
N4 O1 8 1.249(6)
